data_7048235
loop_
_publ_author_name
'Schulz, Axel'
'Thomas, Max'
'Villinger, Alexander'

_publ_section_title
;
 Tetrazastannoles versus distannadiazanes - a question of the tin(ii)
 source.
;
_journal_issue 1
_journal_name_full 'Dalton transactions (Cambridge, England : 2003)'
_journal_page_first 125
_journal_page_last 132
_journal_paper_doi 10.1039/c8dt04295k
_journal_volume 48
_journal_year 2018
_chemical_formula_moiety 'C28 H42 F12 N6 Si4 Sn'
_chemical_formula_sum 'C28 H42 F12 N6 Si4 Sn'
_chemical_formula_weight 921.72
_space_group_crystal_system monoclinic
_space_group_IT_number 15
_space_group_name_Hall '-C 2yc'
_space_group_name_H-M_alt 'C 1 2/c 1'
_symmetry_space_group_name_Hall '-C 2yc'
_symmetry_space_group_name_H-M 'C 1 2/c 1'
_atom_sites_solution_hydrogens geom
_audit_creation_method SHELXL-2014/7
_audit_update_record
;
2018-10-11 deposited with the CCDC.
2018-11-19 downloaded from the CCDC.
;
_cell_angle_alpha 90
_cell_angle_beta 91.831(3)
_cell_angle_gamma 90
_cell_formula_units_Z 4
_cell_length_a 17.2216(18)
_cell_length_b 9.3053(9)
_cell_length_c 24.296(2)
_cell_measurement_reflns_used 9946
_cell_measurement_temperature 123(2)
_cell_measurement_theta_max 32.22
_cell_measurement_theta_min 2.37
_cell_volume 3891.5(6)
_computing_cell_refinement 'Bruker Apex V7.51A'
_computing_data_collection 'Bruker Apex V7.51A'
_computing_data_reduction 'Bruker SAINT'
_computing_molecular_graphics 'ORTEP-3v2.01 (Farrugia, 1997)'
_computing_publication_material 'SHELXL-2014/7 (Sheldrick, 2014)'
_computing_structure_refinement 'SHELXL-2014/7 (Sheldrick, 2014)'
_computing_structure_solution 'Bruker SHELXTL'
_diffrn_ambient_temperature 123(2)
_diffrn_measured_fraction_theta_full 0.999
_diffrn_measured_fraction_theta_max 1.000
_diffrn_measurement_device_type 'Bruker Apex Kappa-II-CCD-diffractometer'
_diffrn_measurement_method 'phi and omega scans'
_diffrn_radiation_type MoK\a
_diffrn_radiation_wavelength 0.71073
_diffrn_reflns_av_R_equivalents 0.0316
_diffrn_reflns_av_unetI/netI 0.0224
_diffrn_reflns_Laue_measured_fraction_full 0.999
_diffrn_reflns_Laue_measured_fraction_max 1.000
_diffrn_reflns_limit_h_max 26
_diffrn_reflns_limit_h_min -25
_diffrn_reflns_limit_k_max 14
_diffrn_reflns_limit_k_min -14
_diffrn_reflns_limit_l_max 36
_diffrn_reflns_limit_l_min -36
_diffrn_reflns_number 40574
_diffrn_reflns_point_group_measured_fraction_full 0.999
_diffrn_reflns_point_group_measured_fraction_max 1.000
_diffrn_reflns_theta_full 25.242
_diffrn_reflns_theta_max 32.498
_diffrn_reflns_theta_min 2.366
_diffrn_source 'sealed tube'
_exptl_absorpt_coefficient_mu 0.867
_exptl_absorpt_correction_T_max 0.7464
_exptl_absorpt_correction_T_min 0.6611
_exptl_absorpt_correction_type multi-scan
_exptl_absorpt_process_details '(SADABS; Sheldrick, 2004)'
_exptl_crystal_colour colourless
_exptl_crystal_density_diffrn 1.573
_exptl_crystal_description block
_exptl_crystal_F_000 1864
_exptl_crystal_size_max 0.220
_exptl_crystal_size_mid 0.030
_exptl_crystal_size_min 0.020
_refine_diff_density_max 0.503
_refine_diff_density_min -0.535
_refine_diff_density_rms 0.069
_refine_ls_extinction_method none
_refine_ls_goodness_of_fit_ref 1.065
_refine_ls_hydrogen_treatment constr
_refine_ls_matrix_type full
_refine_ls_number_parameters 334
_refine_ls_number_reflns 7041
_refine_ls_number_restraints 160
_refine_ls_restrained_S_all 1.072
_refine_ls_R_factor_all 0.0287
_refine_ls_R_factor_gt 0.0240
_refine_ls_shift/su_max 0.002
_refine_ls_shift/su_mean 0.000
_refine_ls_structure_factor_coef Fsqd
_refine_ls_weighting_details 'w=1/[\s^2^(Fo^2^)+(0.0245P)^2^+3.6724P] where P=(Fo^2^+2Fc^2^)/3'
_refine_ls_weighting_scheme calc
_refine_ls_wR_factor_gt 0.0550
_refine_ls_wR_factor_ref 0.0570
_reflns_Friedel_coverage 0.000
_reflns_number_gt 6402
_reflns_number_total 7041
_reflns_threshold_expression 'I > 2\s(I)'
_cod_data_source_file c8dt04295k2.cif
_cod_data_source_block mt341
_cod_depositor_comments 'Adding full bibliography for 7048230--7048236.cif.'
_cod_original_cell_volume 3891.5(7)
_cod_database_code 7048235
_shelx_shelxl_version_number 2014/7
_shelx_space_group_comment
;
The symmetry employed for this shelxl refinement is uniquely defined
by the following loop, which should always be used as a source of
symmetry information in preference to the above space-group names.
They are only intended as comments.
;
_shelx_estimated_absorpt_t_min 0.832
_shelx_estimated_absorpt_t_max 0.983

loop_
_space_group_symop_operation_xyz
'x, y, z'
'-x, y, -z+1/2'
'x+1/2, y+1/2, z'
'-x+1/2, y+1/2, -z+1/2'
'-x, -y, -z'
'x, -y, z-1/2'
'-x+1/2, -y+1/2, -z'
'x+1/2, -y+1/2, z-1/2'

loop_
_atom_site_label
_atom_site_type_symbol
_atom_site_fract_x
_atom_site_fract_y
_atom_site_fract_z
_atom_site_U_iso_or_equiv
_atom_site_adp_type
_atom_site_occupancy
_atom_site_site_symmetry_order
_atom_site_calc_flag
_atom_site_refinement_flags_posn
_atom_site_refinement_flags_adp
_atom_site_refinement_flags_occupancy
_atom_site_disorder_assembly
_atom_site_disorder_group
Sn1 Sn 0.5000 0.27731(2) 0.2500 0.01132(3) Uani 1 2 d S T P B .
N1 N 0.45764(7) 0.10225(11) 0.29157(4) 0.0174(2) Uani 1 1 d . . . . .
N2 N 0.47965(7) -0.02959(12) 0.27118(4) 0.0205(2) Uani 1 1 d . . . . .
N3 N 0.42603(6) 0.37875(12) 0.19795(5) 0.01687(19) Uani 1 1 d . . . . .
F1 F 0.33444(7) 0.38453(11) 0.48518(4) 0.0408(3) Uani 1 1 d . . . . .
F2 F 0.23639(5) 0.31981(12) 0.43577(5) 0.0389(2) Uani 1 1 d . . . . .
F3 F 0.32126(6) 0.45975(11) 0.40235(4) 0.0392(2) Uani 1 1 d . . . . .
C8A C 0.4240(2) -0.1443(4) 0.46803(14) 0.0242(5) Uani 0.705(3) 1 d D . P A 1
F4A F 0.3766(3) -0.2535(7) 0.4560(3) 0.0479(13) Uani 0.705(3) 1 d D . P A 1
F5A F 0.4958(2) -0.1982(5) 0.46345(15) 0.0389(7) Uani 0.705(3) 1 d D . P A 1
F6A F 0.41684(17) -0.1134(3) 0.52107(10) 0.0416(6) Uani 0.705(3) 1 d D . P A 1
C8B C 0.4132(7) -0.1481(10) 0.4671(4) 0.0242(5) Uani 0.234(3) 1 d D U P A 2
F4B F 0.3804(8) -0.2647(18) 0.4457(7) 0.0253(18) Uani 0.234(3) 1 d D U P A 2
F5B F 0.4888(5) -0.1737(13) 0.4770(4) 0.0308(17) Uani 0.234(3) 1 d D U P A 2
F6B F 0.3815(6) -0.1311(9) 0.5157(3) 0.0392(17) Uani 0.234(3) 1 d D U P A 2
C8C C 0.4008(9) -0.1467(15) 0.4676(6) 0.0242(5) Uani 0.061(2) 1 d D U P A 3
F4C F 0.4025(14) -0.267(3) 0.4389(10) 0.029(3) Uani 0.061(2) 1 d D U P A 3
F5C F 0.3409(10) -0.1564(19) 0.5013(7) 0.031(3) Uani 0.061(2) 1 d D U P A 3
F6C F 0.4648(10) -0.143(2) 0.4995(8) 0.033(3) Uani 0.061(2) 1 d D U P A 3
Si1 Si 0.45944(2) 0.52285(4) 0.15783(2) 0.01884(7) Uani 1 1 d . . . . .
Si2A Si 0.33834(8) 0.29051(17) 0.18079(6) 0.02349(17) Uani 0.829(5) 1 d D U P B 1
C12A C 0.27380(15) 0.2872(6) 0.24067(12) 0.0763(14) Uani 0.829(5) 1 d D U P B 1
H12A H 0.2959 0.2230 0.2691 0.114 Uiso 0.829(5) 1 calc R U P B 1
H12B H 0.2222 0.2524 0.2288 0.114 Uiso 0.829(5) 1 calc R U P B 1
H12C H 0.2693 0.3845 0.2557 0.114 Uiso 0.829(5) 1 calc R U P B 1
C13A C 0.2823(2) 0.3797(4) 0.12419(17) 0.0597(11) Uani 0.829(5) 1 d D U P B 1
H13A H 0.2666 0.4758 0.1360 0.090 Uiso 0.829(5) 1 calc R U P B 1
H13B H 0.2359 0.3227 0.1148 0.090 Uiso 0.829(5) 1 calc R U P B 1
H13C H 0.3146 0.3877 0.0919 0.090 Uiso 0.829(5) 1 calc R U P B 1
C14A C 0.35616(14) 0.1027(2) 0.15913(12) 0.0405(6) Uani 0.829(5) 1 d D U P B 1
H14A H 0.3942 0.1019 0.1299 0.061 Uiso 0.829(5) 1 calc R U P B 1
H14B H 0.3074 0.0598 0.1453 0.061 Uiso 0.829(5) 1 calc R U P B 1
H14C H 0.3764 0.0471 0.1907 0.061 Uiso 0.829(5) 1 calc R U P B 1
Si2B Si 0.3293(4) 0.3053(9) 0.1878(3) 0.02349(17) Uani 0.171(5) 1 d D U P B 2
C12B C 0.2624(5) 0.3947(15) 0.2343(4) 0.039(2) Uani 0.171(5) 1 d D U P B 2
H12D H 0.2735 0.3625 0.2722 0.059 Uiso 0.171(5) 1 calc R U P B 2
H12E H 0.2088 0.3701 0.2235 0.059 Uiso 0.171(5) 1 calc R U P B 2
H12F H 0.2695 0.4990 0.2321 0.059 Uiso 0.171(5) 1 calc R U P B 2
C13B C 0.3268(7) 0.1098(9) 0.1988(6) 0.050(3) Uani 0.171(5) 1 d D U P B 2
H13D H 0.3689 0.0644 0.1790 0.075 Uiso 0.171(5) 1 calc R U P B 2
H13E H 0.2768 0.0717 0.1851 0.075 Uiso 0.171(5) 1 calc R U P B 2
H13F H 0.3333 0.0893 0.2382 0.075 Uiso 0.171(5) 1 calc R U P B 2
C14B C 0.2984(8) 0.3389(16) 0.1147(4) 0.031(2) Uani 0.171(5) 1 d D U P B 2
H14D H 0.2999 0.4423 0.1072 0.046 Uiso 0.171(5) 1 calc R U P B 2
H14E H 0.2453 0.3031 0.1082 0.046 Uiso 0.171(5) 1 calc R U P B 2
H14F H 0.3336 0.2889 0.0903 0.046 Uiso 0.171(5) 1 calc R U P B 2
C1 C 0.42639(7) 0.09681(13) 0.34395(5) 0.0158(2) Uani 1 1 d . . . . .
C2 C 0.38546(7) 0.21549(14) 0.36262(5) 0.0175(2) Uani 1 1 d . . . . .
H2 H 0.3774 0.2962 0.3392 0.021 Uiso 1 1 calc R U . . .
C3 C 0.35649(7) 0.21658(14) 0.41513(5) 0.0178(2) Uani 1 1 d . . . . .
C4 C 0.36644(8) 0.09967(15) 0.45009(5) 0.0203(2) Uani 1 1 d . . . . .
H4 H 0.3460 0.1002 0.4859 0.024 Uiso 1 1 calc R U . . .
C5 C 0.40703(8) -0.01765(14) 0.43115(5) 0.0196(2) Uani 1 1 d D . . . .
C6 C 0.43740(8) -0.02093(14) 0.37883(5) 0.0182(2) Uani 1 1 d . . . . .
H6 H 0.4654 -0.1026 0.3670 0.022 Uiso 1 1 calc R U . . .
C7 C 0.31261(8) 0.34509(16) 0.43438(6) 0.0224(3) Uani 1 1 d . . . . .
C9 C 0.39215(10) 0.67956(17) 0.16057(7) 0.0315(3) Uani 1 1 d . . . . .
H9A H 0.3387 0.6470 0.1534 0.047 Uiso 1 1 calc R U . . .
H9B H 0.4061 0.7502 0.1326 0.047 Uiso 1 1 calc R U . . .
H9C H 0.3963 0.7238 0.1971 0.047 Uiso 1 1 calc R U . . .
C10 C 0.47001(10) 0.46381(19) 0.08498(6) 0.0299(3) Uani 1 1 d . . . . .
H10A H 0.4829 0.3613 0.0842 0.045 Uiso 1 1 calc R U . . .
H10B H 0.5116 0.5191 0.0682 0.045 Uiso 1 1 calc R U . . .
H10C H 0.4210 0.4801 0.0642 0.045 Uiso 1 1 calc R U . . .
C11 C 0.55594(8) 0.58824(14) 0.18515(6) 0.0213(2) Uani 1 1 d . . . . .
H11A H 0.5483 0.6509 0.2169 0.032 Uiso 1 1 calc R U . . .
H11B H 0.5819 0.6422 0.1564 0.032 Uiso 1 1 calc R U . . .
H11C H 0.5881 0.5059 0.1964 0.032 Uiso 1 1 calc R U . . .

loop_
_atom_site_aniso_label
_atom_site_aniso_U_11
_atom_site_aniso_U_22
_atom_site_aniso_U_33
_atom_site_aniso_U_23
_atom_site_aniso_U_13
_atom_site_aniso_U_12
Sn1 0.01264(5) 0.00962(5) 0.01173(5) 0.000 0.00096(3) 0.000
N1 0.0266(5) 0.0115(4) 0.0147(4) -0.0008(4) 0.0074(4) -0.0021(4)
N2 0.0326(6) 0.0119(4) 0.0175(5) -0.0011(4) 0.0074(4) -0.0009(4)
N3 0.0162(5) 0.0154(5) 0.0187(5) 0.0012(4) -0.0047(4) 0.0003(4)
F1 0.0566(7) 0.0360(5) 0.0292(5) -0.0166(4) -0.0068(4) 0.0127(5)
F2 0.0221(4) 0.0445(6) 0.0509(6) -0.0149(5) 0.0131(4) 0.0006(4)
F3 0.0505(6) 0.0250(5) 0.0436(6) 0.0089(4) 0.0246(5) 0.0137(4)
C8A 0.0325(14) 0.0232(7) 0.0169(6) 0.0038(5) 0.0022(8) -0.0007(8)
F4A 0.059(2) 0.028(2) 0.055(3) 0.0210(15) -0.0215(19) -0.0179(17)
F5A 0.0404(10) 0.0423(17) 0.0341(17) 0.0132(12) 0.0025(10) 0.0169(9)
F6A 0.0733(17) 0.0368(11) 0.0149(7) 0.0076(6) 0.0043(11) 0.0108(13)
C8B 0.0325(14) 0.0232(7) 0.0169(6) 0.0038(5) 0.0022(8) -0.0007(8)
F4B 0.027(3) 0.016(3) 0.034(5) 0.002(3) 0.005(3) 0.001(2)
F5B 0.030(3) 0.035(4) 0.026(4) 0.007(3) -0.012(3) 0.001(3)
F6B 0.066(5) 0.036(3) 0.017(3) 0.008(2) 0.017(3) 0.008(4)
C8C 0.0325(14) 0.0232(7) 0.0169(6) 0.0038(5) 0.0022(8) -0.0007(8)
F4C 0.045(8) 0.019(5) 0.024(6) 0.011(4) 0.010(6) 0.001(6)
F5C 0.037(6) 0.027(6) 0.029(6) 0.020(5) 0.012(5) 0.008(6)
F6C 0.040(6) 0.032(6) 0.027(6) 0.024(5) -0.007(5) -0.005(6)
Si1 0.02305(17) 0.01596(16) 0.01736(16) 0.00295(13) -0.00157(13) 0.00417(13)
Si2A 0.0153(4) 0.0300(4) 0.0249(4) -0.0033(3) -0.0044(3) -0.0023(3)
C12A 0.0232(11) 0.156(4) 0.0503(15) -0.038(2) 0.0099(10) -0.0269(18)
C13A 0.043(2) 0.050(2) 0.083(2) 0.0104(17) -0.0426(18) -0.0022(14)
C14A 0.0368(11) 0.0286(10) 0.0548(15) -0.0085(9) -0.0180(10) -0.0085(8)
Si2B 0.0153(4) 0.0300(4) 0.0249(4) -0.0033(3) -0.0044(3) -0.0023(3)
C12B 0.015(4) 0.068(7) 0.035(4) -0.001(5) 0.004(3) -0.003(4)
C13B 0.044(6) 0.030(4) 0.075(8) 0.004(4) -0.032(6) -0.012(4)
C14B 0.018(4) 0.044(6) 0.030(4) -0.013(4) -0.006(3) 0.016(4)
C1 0.0193(5) 0.0141(5) 0.0143(5) -0.0007(4) 0.0035(4) -0.0043(4)
C2 0.0207(5) 0.0152(5) 0.0168(5) 0.0015(4) 0.0033(4) -0.0014(5)
C3 0.0177(5) 0.0187(5) 0.0173(5) -0.0023(5) 0.0036(4) -0.0013(5)
C4 0.0238(6) 0.0228(6) 0.0146(5) -0.0006(5) 0.0043(4) -0.0036(5)
C5 0.0264(6) 0.0180(6) 0.0145(5) 0.0024(4) 0.0008(4) -0.0025(5)
C6 0.0241(6) 0.0146(5) 0.0161(5) 0.0000(4) 0.0028(4) -0.0010(5)
C7 0.0244(6) 0.0233(6) 0.0198(6) -0.0017(5) 0.0061(5) 0.0006(5)
C9 0.0338(8) 0.0232(7) 0.0372(8) 0.0063(6) -0.0014(6) 0.0110(6)
C10 0.0339(8) 0.0378(8) 0.0178(6) 0.0020(6) -0.0034(5) 0.0048(7)
C11 0.0250(6) 0.0156(5) 0.0234(6) 0.0017(5) 0.0026(5) -0.0016(5)

loop_
_atom_type_symbol
_atom_type_description
_atom_type_scat_dispersion_real
_atom_type_scat_dispersion_imag
_atom_type_scat_source
C C 0.0033 0.0016 'International Tables Vol C Tables 4.2.6.8 and 6.1.1.4'
H H 0.0000 0.0000 'International Tables Vol C Tables 4.2.6.8 and 6.1.1.4'
N N 0.0061 0.0033 'International Tables Vol C Tables 4.2.6.8 and 6.1.1.4'
F F 0.0171 0.0103 'International Tables Vol C Tables 4.2.6.8 and 6.1.1.4'
Si Si 0.0817 0.0704 'International Tables Vol C Tables 4.2.6.8 and 6.1.1.4'
Sn Sn -0.6537 1.4246 'International Tables Vol C Tables 4.2.6.8 and 6.1.1.4'

loop_
_geom_angle_atom_site_label_1
_geom_angle_atom_site_label_2
_geom_angle_atom_site_label_3
_geom_angle
_geom_angle_site_symmetry_1
_geom_angle_site_symmetry_3
N3 Sn1 N3 123.76(6) . 2_655
N3 Sn1 N1 116.99(5) . .
N3 Sn1 N1 106.91(4) 2_655 .
N3 Sn1 N1 106.91(4) . 2_655
N3 Sn1 N1 116.99(5) 2_655 2_655
N1 Sn1 N1 75.65(6) . 2_655
N2 N1 C1 114.35(10) . .
N2 N1 Sn1 114.88(8) . .
C1 N1 Sn1 128.81(8) . .
N2 N2 N1 117.26(6) 2_655 .
Si2A N3 Si1 121.12(8) . .
Si1 N3 Si2B 121.8(3) . .
Si2A N3 Sn1 117.00(8) . .
Si1 N3 Sn1 119.66(6) . .
Si2B N3 Sn1 118.2(3) . .
F6A C8A F4A 107.6(3) . .
F6A C8A F5A 105.9(3) . .
F4A C8A F5A 104.9(4) . .
F6A C8A C5 112.7(3) . .
F4A C8A C5 111.3(5) . .
F5A C8A C5 113.9(3) . .
F4B C8B F6B 105.3(8) . .
F4B C8B F5B 109.0(9) . .
F6B C8B F5B 106.7(8) . .
F4B C8B C5 114.5(12) . .
F6B C8B C5 113.5(7) . .
F5B C8B C5 107.5(9) . .
F4C C8C F6C 107.2(12) . .
F4C C8C F5C 107.2(11) . .
F6C C8C F5C 106.6(11) . .
F4C C8C C5 111.4(18) . .
F6C C8C C5 104.6(11) . .
F5C C8C C5 119.1(13) . .
N3 Si1 C9 111.13(7) . .
N3 Si1 C10 110.07(7) . .
C9 Si1 C10 110.07(8) . .
N3 Si1 C11 110.65(6) . .
C9 Si1 C11 106.20(7) . .
C10 Si1 C11 108.63(7) . .
N3 Si2A C13A 113.01(15) . .
N3 Si2A C14A 111.04(10) . .
C13A Si2A C14A 107.38(16) . .
N3 Si2A C12A 110.66(11) . .
C13A Si2A C12A 106.1(2) . .
C14A Si2A C12A 108.38(19) . .
Si2A C12A H12A 109.5 . .
Si2A C12A H12B 109.5 . .
H12A C12A H12B 109.5 . .
Si2A C12A H12C 109.5 . .
H12A C12A H12C 109.5 . .
H12B C12A H12C 109.5 . .
Si2A C13A H13A 109.5 . .
Si2A C13A H13B 109.5 . .
H13A C13A H13B 109.5 . .
Si2A C13A H13C 109.5 . .
H13A C13A H13C 109.5 . .
H13B C13A H13C 109.5 . .
Si2A C14A H14A 109.5 . .
Si2A C14A H14B 109.5 . .
H14A C14A H14B 109.5 . .
Si2A C14A H14C 109.5 . .
H14A C14A H14C 109.5 . .
H14B C14A H14C 109.5 . .
N3 Si2B C12B 109.7(5) . .
N3 Si2B C13B 112.3(5) . .
C12B Si2B C13B 109.9(7) . .
N3 Si2B C14B 107.5(6) . .
C12B Si2B C14B 110.2(6) . .
C13B Si2B C14B 107.3(6) . .
Si2B C12B H12D 109.5 . .
Si2B C12B H12E 109.5 . .
H12D C12B H12E 109.5 . .
Si2B C12B H12F 109.5 . .
H12D C12B H12F 109.5 . .
H12E C12B H12F 109.5 . .
Si2B C13B H13D 109.5 . .
Si2B C13B H13E 109.5 . .
H13D C13B H13E 109.5 . .
Si2B C13B H13F 109.5 . .
H13D C13B H13F 109.5 . .
H13E C13B H13F 109.5 . .
Si2B C14B H14D 109.5 . .
Si2B C14B H14E 109.5 . .
H14D C14B H14E 109.5 . .
Si2B C14B H14F 109.5 . .
H14D C14B H14F 109.5 . .
H14E C14B H14F 109.5 . .
C2 C1 C6 119.02(11) . .
C2 C1 N1 118.74(11) . .
C6 C1 N1 122.19(11) . .
C3 C2 C1 120.43(12) . .
C3 C2 H2 119.8 . .
C1 C2 H2 119.8 . .
C2 C3 C4 121.15(12) . .
C2 C3 C7 119.60(12) . .
C4 C3 C7 119.25(11) . .
C5 C4 C3 117.97(12) . .
C5 C4 H4 121.0 . .
C3 C4 H4 121.0 . .
C4 C5 C6 122.04(12) . .
C4 C5 C8B 118.2(4) . .
C6 C5 C8B 119.6(4) . .
C4 C5 C8C 112.9(7) . .
C6 C5 C8C 124.0(7) . .
C4 C5 C8A 120.73(17) . .
C6 C5 C8A 117.15(18) . .
C5 C6 C1 119.38(12) . .
C5 C6 H6 120.3 . .
C1 C6 H6 120.3 . .
F1 C7 F3 106.71(12) . .
F1 C7 F2 105.91(12) . .
F3 C7 F2 106.51(12) . .
F1 C7 C3 112.32(12) . .
F3 C7 C3 112.98(11) . .
F2 C7 C3 111.93(12) . .
Si1 C9 H9A 109.5 . .
Si1 C9 H9B 109.5 . .
H9A C9 H9B 109.5 . .
Si1 C9 H9C 109.5 . .
H9A C9 H9C 109.5 . .
H9B C9 H9C 109.5 . .
Si1 C10 H10A 109.5 . .
Si1 C10 H10B 109.5 . .
H10A C10 H10B 109.5 . .
Si1 C10 H10C 109.5 . .
H10A C10 H10C 109.5 . .
H10B C10 H10C 109.5 . .
Si1 C11 H11A 109.5 . .
Si1 C11 H11B 109.5 . .
H11A C11 H11B 109.5 . .
Si1 C11 H11C 109.5 . .
H11A C11 H11C 109.5 . .
H11B C11 H11C 109.5 . .

loop_
_geom_bond_atom_site_label_1
_geom_bond_atom_site_label_2
_geom_bond_distance
_geom_bond_site_symmetry_2
Sn1 N3 2.0025(10) .
Sn1 N3 2.0025(10) 2_655
Sn1 N1 2.0623(10) .
Sn1 N1 2.0623(10) 2_655
N1 N2 1.3806(15) .
N1 C1 1.3984(15) .
N2 N2 1.264(2) 2_655
N3 Si2A 1.7574(18) .
N3 Si1 1.7649(12) .
N3 Si2B 1.810(8) .
F1 C7 1.3302(17) .
F2 C7 1.3351(17) .
F3 C7 1.3317(17) .
C8A F6A 1.330(3) .
C8A F4A 1.330(4) .
C8A F5A 1.343(3) .
C8A C5 1.503(3) .
C8B F4B 1.322(8) .
C8B F6B 1.326(8) .
C8B F5B 1.338(8) .
C8B C5 1.497(7) .
C8C F4C 1.322(9) .
C8C F6C 1.327(9) .
C8C F5C 1.342(9) .
C8C C5 1.498(8) .
Si1 C9 1.8651(15) .
Si1 C10 1.8678(15) .
Si1 C11 1.8714(14) .
Si2A C13A 1.851(3) .
Si2A C14A 1.853(3) .
Si2A C12A 1.859(3) .
C12A H12A 0.9800 .
C12A H12B 0.9800 .
C12A H12C 0.9800 .
C13A H13A 0.9800 .
C13A H13B 0.9800 .
C13A H13C 0.9800 .
C14A H14A 0.9800 .
C14A H14B 0.9800 .
C14A H14C 0.9800 .
Si2B C12B 1.838(8) .
Si2B C13B 1.839(9) .
Si2B C14B 1.863(9) .
C12B H12D 0.9800 .
C12B H12E 0.9800 .
C12B H12F 0.9800 .
C13B H13D 0.9800 .
C13B H13E 0.9800 .
C13B H13F 0.9800 .
C14B H14D 0.9800 .
C14B H14E 0.9800 .
C14B H14F 0.9800 .
C1 C2 1.3939(18) .
C1 C6 1.3944(17) .
C2 C3 1.3845(17) .
C2 H2 0.9500 .
C3 C4 1.3874(19) .
C3 C7 1.4975(19) .
C4 C5 1.3831(19) .
C4 H4 0.9500 .
C5 C6 1.3902(17) .
C6 H6 0.9500 .
C9 H9A 0.9800 .
C9 H9B 0.9800 .
C9 H9C 0.9800 .
C10 H10A 0.9800 .
C10 H10B 0.9800 .
C10 H10C 0.9800 .
C11 H11A 0.9800 .
C11 H11B 0.9800 .
C11 H11C 0.9800 .

loop_
_geom_torsion_atom_site_label_1
_geom_torsion_atom_site_label_2
_geom_torsion_atom_site_label_3
_geom_torsion_atom_site_label_4
_geom_torsion
_geom_torsion_site_symmetry_4
C1 N1 N2 N2 -167.95(15) 2_655
Sn1 N1 N2 N2 -2.4(2) 2_655
Si2A N3 Si1 C9 64.58(11) .
Si2B N3 Si1 C9 54.6(3) .
Sn1 N3 Si1 C9 -132.83(8) .
Si2A N3 Si1 C10 -57.62(11) .
Si2B N3 Si1 C10 -67.6(3) .
Sn1 N3 Si1 C10 104.97(8) .
Si2A N3 Si1 C11 -177.70(9) .
Si2B N3 Si1 C11 172.3(3) .
Sn1 N3 Si1 C11 -15.11(9) .
Si1 N3 Si2A C13A -7.6(2) .
Sn1 N3 Si2A C13A -170.62(19) .
Si1 N3 Si2A C14A 113.15(13) .
Sn1 N3 Si2A C14A -49.88(13) .
Si1 N3 Si2A C12A -126.5(2) .
Sn1 N3 Si2A C12A 70.52(19) .
Si1 N3 Si2B C12B -92.9(6) .
Sn1 N3 Si2B C12B 94.4(6) .
Si1 N3 Si2B C13B 144.7(6) .
Sn1 N3 Si2B C13B -28.0(6) .
Si1 N3 Si2B C14B 26.9(6) .
Sn1 N3 Si2B C14B -145.8(4) .
N2 N1 C1 C2 -164.58(12) .
Sn1 N1 C1 C2 32.33(17) .
N2 N1 C1 C6 17.96(18) .
Sn1 N1 C1 C6 -145.14(11) .
C6 C1 C2 C3 0.29(19) .
N1 C1 C2 C3 -177.25(12) .
C1 C2 C3 C4 -0.9(2) .
C1 C2 C3 C7 -179.95(12) .
C2 C3 C4 C5 0.7(2) .
C7 C3 C4 C5 179.83(12) .
C3 C4 C5 C6 -0.1(2) .
C3 C4 C5 C8B -175.8(6) .
C3 C4 C5 C8C -168.8(7) .
C3 C4 C5 C8A 176.4(2) .
F4B C8B C5 C4 117.3(8) .
F6B C8B C5 C4 -3.7(11) .
F5B C8B C5 C4 -121.4(6) .
F4B C8B C5 C6 -58.5(10) .
F6B C8B C5 C6 -179.6(7) .
F5B C8B C5 C6 62.7(9) .
F4C C8C C5 C4 147.5(13) .
F6C C8C C5 C4 -97.0(12) .
F5C C8C C5 C4 21.9(16) .
F4C C8C C5 C6 -21.0(16) .
F6C C8C C5 C6 94.5(13) .
F5C C8C C5 C6 -146.6(13) .
F6A C8A C5 C4 -18.2(4) .
F4A C8A C5 C4 102.8(3) .
F5A C8A C5 C4 -138.9(3) .
F6A C8A C5 C6 158.5(2) .
F4A C8A C5 C6 -80.5(3) .
F5A C8A C5 C6 37.7(4) .
C4 C5 C6 C1 -0.5(2) .
C8B C5 C6 C1 175.2(6) .
C8C C5 C6 C1 167.0(7) .
C8A C5 C6 C1 -177.1(2) .
C2 C1 C6 C5 0.36(19) .
N1 C1 C6 C5 177.82(12) .
C2 C3 C7 F1 -135.11(13) .
C4 C3 C7 F1 45.79(18) .
C2 C3 C7 F3 -14.34(19) .
C4 C3 C7 F3 166.56(13) .
C2 C3 C7 F2 105.90(15) .
C4 C3 C7 F2 -73.21(16) .
